data_4519429
loop_
_publ_author_name
'Li, Puzhen'
'Zhang, Meng'
'Maris, Thierry'
'Zhu, X. X.'
'Wuest, James D.'

_publ_contact_author_id_orcid 0000-0001-9731-4046
_publ_section_title
;
 Probing the Relationship between Crystallization and Gelation by Using
 Ammonium Salts of Bile Acids
;
_journal_name_full 'Crystal Growth & Design'
_journal_page_first 3505
_journal_page_last 3517
_journal_paper_doi 10.1021/acs.cgd.2c00310
_journal_volume 22
_journal_year 2022
_chemical_absolute_configuration ad
_chemical_formula_moiety 'C24 H39 O5, 2(H2 O), C8 H20 N'
_chemical_formula_sum 'C32 H63 N O7'
_chemical_formula_weight 573.83
_space_group_crystal_system monoclinic
_space_group_IT_number 4
_space_group_name_Hall 'P 2yb'
_space_group_name_H-M_alt 'P 1 21 1'
_atom_sites_solution_hydrogens mixed
_atom_sites_solution_primary dual
_audit_contact_author_email thierry.maris@umontreal.ca
_audit_contact_author_name 'Thierry Maris'
_audit_contact_author_phone '+1 514 340 4711 2579'
_audit_creation_date 2021-10-28
_audit_creation_method
;
FinalCif V90 by Daniel Kratzert, Freiburg 2021,
https://dkratzert.de/finalcif.html
;
_cell_angle_alpha 90
_cell_angle_beta 97.6130(10)
_cell_angle_gamma 90
_cell_formula_units_Z 2
_cell_length_a 13.6675(3)
_cell_length_b 7.5914(2)
_cell_length_c 16.1130(3)
_cell_measurement_reflns_used 5555
_cell_measurement_temperature 100
_cell_measurement_theta_max 66.71
_cell_measurement_theta_min 2.77
_cell_volume 1657.08(6)
_computing_cell_refinement
;
SAINT (2020) V8.40B; Integration Software for Single Crystal Data.
Bruker AXS Inc., Madison, WI 53719-1173.
;
_computing_data_collection
;
APEX 3 (2019) Bruker AXS Inc., Madison, WI 53719-1173.
;
_computing_data_reduction
;
SAINT (2020) V8.40B; Integration Software for Single Crystal Data.
Bruker AXS Inc., Madison, WI 53719-1173.
;
_computing_molecular_graphics 'Olex2 1.3 (Dolomanov et al., 2009)'
_computing_publication_material 'Olex2 1.3 (Dolomanov et al., 2009)'
_computing_structure_refinement 'XL  (Sheldrick, 2008)'
_computing_structure_solution 'XT  (Sheldrick, 2015)'
_diffrn_ambient_temperature 100
_diffrn_detector 'CCD area detector'
_diffrn_detector_area_resol_mean 8.3
_diffrn_detector_type 'Bruker APEX2 CCD'
_diffrn_measured_fraction_theta_full 0.997
_diffrn_measured_fraction_theta_max 0.997
_diffrn_measurement_device 'three-circle diffractometer'
_diffrn_measurement_device_type 'Bruker Smart APEX'
_diffrn_measurement_method '\w scans'
_diffrn_radiation_collimation 'Focusing mirrors'
_diffrn_radiation_monochromator 'Quazar MX Mirror Optics'
_diffrn_radiation_probe x-ray
_diffrn_radiation_type 'Cu K\a'
_diffrn_radiation_wavelength 1.54178
_diffrn_reflns_av_R_equivalents 0.0156
_diffrn_reflns_av_unetI/netI 0.0249
_diffrn_reflns_Laue_measured_fraction_full 0.997
_diffrn_reflns_Laue_measured_fraction_max 0.997
_diffrn_reflns_limit_h_max 16
_diffrn_reflns_limit_h_min -16
_diffrn_reflns_limit_k_max 8
_diffrn_reflns_limit_k_min -9
_diffrn_reflns_limit_l_max 19
_diffrn_reflns_limit_l_min -19
_diffrn_reflns_number 21635
_diffrn_reflns_theta_full 67.679
_diffrn_reflns_theta_max 70.103
_diffrn_reflns_theta_min 2.767
_diffrn_source 'Microfocus Source'
_diffrn_source_current 0.65
_diffrn_source_power 0.0291265
_diffrn_source_target Cu
_diffrn_source_type 'Incoatec I\mS High Brilliance Microsource'
_diffrn_source_voltage 44.81
_diffrn_standards_number 0
_exptl_absorpt_coefficient_mu 0.630
_exptl_absorpt_correction_T_max 0.7533
_exptl_absorpt_correction_T_min 0.6437
_exptl_absorpt_correction_type multi-scan
_exptl_absorpt_process_details
;
SADABS-2016/2 (Bruker,2016/2) was used for absorption correction.
wR2(int) was 0.1533 before and 0.0480 after correction.
The Ratio of minimum to maximum transmission is 0.8545.
The \l/2 correction factor is Not present.
;
_exptl_crystal_colour 'clear light colourless'
_exptl_crystal_colour_lustre clear
_exptl_crystal_colour_modifier light
_exptl_crystal_colour_primary colourless
_exptl_crystal_density_diffrn 1.150
_exptl_crystal_description needle
_exptl_crystal_F_000 636
_exptl_crystal_size_max 0.44
_exptl_crystal_size_mid 0.09
_exptl_crystal_size_min 0.08
_refine_diff_density_max 0.553
_refine_diff_density_min -0.475
_refine_diff_density_rms 0.057
_refine_ls_abs_structure_details
;
 Flack x determined using 2133 quotients [(I+)-(I-)]/[(I+)+(I-)]
 (Parsons, Flack and Wagner, Acta Cryst. B69 (2013) 249-259).
;
_refine_ls_abs_structure_Flack -0.03(3)
_refine_ls_extinction_coef .
_refine_ls_extinction_method none
_refine_ls_goodness_of_fit_ref 1.061
_refine_ls_hydrogen_treatment constr
_refine_ls_matrix_type full
_refine_ls_number_parameters 445
_refine_ls_number_reflns 5724
_refine_ls_number_restraints 448
_refine_ls_restrained_S_all 1.204
_refine_ls_R_factor_all 0.0808
_refine_ls_R_factor_gt 0.0802
_refine_ls_shift/su_max 0.000
_refine_ls_shift/su_mean 0.000
_refine_ls_structure_factor_coef Fsqd
_refine_ls_weighting_details
;
 w=1/[\s^2^(Fo^2^)+(0.1197P)^2^+1.3633P] where P=(Fo^2^+2Fc^2^)/3
;
_refine_ls_weighting_scheme calc
_refine_ls_wR_factor_gt 0.2230
_refine_ls_wR_factor_ref 0.2235
_reflns_Friedel_coverage 0.690
_reflns_Friedel_fraction_full 0.814
_reflns_Friedel_fraction_max 0.810
_reflns_number_gt 5590
_reflns_number_total 5724
_reflns_threshold_expression 'I > 2\s(I)'
_cod_data_source_file CA_OctylNH3_2H2O.cif
_cod_data_source_block zhu33
_cod_database_code 4519429

loop_
_space_group_symop_id
_space_group_symop_operation_xyz
1 'x, y, z'
2 '-x, y+1/2, -z'

loop_
_atom_site_label
_atom_site_type_symbol
_atom_site_fract_x
_atom_site_fract_y
_atom_site_fract_z
_atom_site_U_iso_or_equiv
_atom_site_adp_type
_atom_site_occupancy
_atom_site_site_symmetry_order
_atom_site_calc_flag
_atom_site_refinement_flags_posn
_atom_site_refinement_flags_adp
_atom_site_refinement_flags_occupancy
_atom_site_disorder_assembly
_atom_site_disorder_group
O1 O -0.1569(3) 0.3251(15) 0.2380(3) 0.145(4) Uani 1 1 d . U . . .
H1 H -0.121764 0.287645 0.292101 0.217 Uiso 1 1 d R U . . .
O2 O 0.1262(3) 0.7391(8) 0.2653(2) 0.0741(15) Uani 1 1 d . U . . .
H2 H 0.169258 0.772768 0.304142 0.111 Uiso 1 1 calc R U . . .
O3 O 0.2888(2) 0.2413(6) 0.36830(17) 0.0413(7) Uani 1 1 d . U . . .
H3 H 0.268774 0.139986 0.378644 0.062 Uiso 1 1 calc R U . . .
O4 O 0.7733(2) 0.4102(6) 0.5974(2) 0.0476(8) Uani 1 1 d . U . . .
O5 O 0.8744(3) 0.2614(6) 0.5278(2) 0.0527(9) Uani 1 1 d . U . . .
C1 C 0.0480(5) 0.1804(13) 0.1161(4) 0.0783(12) Uani 1 1 d . U . . .
H1A H 0.007779 0.171860 0.060392 0.094 Uiso 1 1 calc R U . . .
H1B H 0.093327 0.078112 0.121967 0.094 Uiso 1 1 calc R U . . .
C2 C -0.0198(5) 0.1677(14) 0.1823(4) 0.0833(13) Uani 1 1 d . U . . .
H2A H -0.057138 0.055686 0.175306 0.100 Uiso 1 1 calc R U . . .
H2B H 0.019996 0.166438 0.238273 0.100 Uiso 1 1 calc R U . . .
C3 C -0.0914(5) 0.3196(14) 0.1773(4) 0.0841(13) Uani 1 1 d . U . . .
H3A H -0.133044 0.311044 0.121564 0.101 Uiso 1 1 calc R U . . .
C4 C -0.0361(5) 0.4957(13) 0.1783(4) 0.0787(12) Uani 1 1 d . U . . .
H4A H -0.084171 0.592919 0.166279 0.094 Uiso 1 1 calc R U . . .
H4B H 0.001000 0.515676 0.234531 0.094 Uiso 1 1 calc R U . . .
C5 C 0.0341(5) 0.4954(12) 0.1140(4) 0.0730(10) Uani 1 1 d . U . . .
H5 H -0.007073 0.486160 0.058090 0.088 Uiso 1 1 calc R U . . .
C6 C 0.0854(5) 0.6676(12) 0.1158(3) 0.0684(11) Uani 1 1 d . U . . .
H6A H 0.035120 0.761160 0.116716 0.082 Uiso 1 1 calc R U . . .
H6B H 0.113559 0.680074 0.062543 0.082 Uiso 1 1 calc R U . . .
C7 C 0.1720(4) 0.7048(11) 0.1911(3) 0.0619(10) Uani 1 1 d . U . . .
H7 H 0.208862 0.812528 0.177474 0.074 Uiso 1 1 calc R U . . .
C8 C 0.2422(4) 0.5519(10) 0.2003(3) 0.0534(8) Uani 1 1 d . U . . .
H8 H 0.277932 0.552489 0.150039 0.064 Uiso 1 1 calc R U . . .
C9 C 0.1850(4) 0.3731(10) 0.1991(3) 0.0553(8) Uani 1 1 d . U . . .
H9 H 0.144998 0.379917 0.246698 0.066 Uiso 1 1 calc R U . . .
C10 C 0.1087(4) 0.3465(12) 0.1187(3) 0.0690(10) Uani 1 1 d . U . . .
C11 C 0.2507(4) 0.2168(9) 0.2170(3) 0.0503(9) Uani 1 1 d . U . . .
H11A H 0.282552 0.190963 0.166667 0.060 Uiso 1 1 calc R U . . .
H11B H 0.209407 0.113909 0.227197 0.060 Uiso 1 1 calc R U . . .
C12 C 0.3307(3) 0.2379(8) 0.2914(2) 0.0412(8) Uani 1 1 d . U . . .
H12 H 0.376041 0.134348 0.292744 0.049 Uiso 1 1 calc R U . . .
C13 C 0.3911(3) 0.4045(7) 0.2836(3) 0.0385(7) Uani 1 1 d . U . . .
C14 C 0.3199(3) 0.5627(8) 0.2765(3) 0.0394(7) Uani 1 1 d . U . . .
H14 H 0.284213 0.559282 0.326836 0.047 Uiso 1 1 calc R U . . .
C15 C 0.3869(3) 0.7203(7) 0.2864(3) 0.0422(8) Uani 1 1 d . U . . .
H15A H 0.353581 0.821660 0.309364 0.051 Uiso 1 1 calc R U . . .
H15B H 0.407166 0.754720 0.231925 0.051 Uiso 1 1 calc R U . . .
C16 C 0.4777(3) 0.6599(7) 0.3486(3) 0.0426(8) Uani 1 1 d . U . . .
H16A H 0.479670 0.723166 0.402493 0.051 Uiso 1 1 calc R U . . .
H16B H 0.539655 0.684204 0.325089 0.051 Uiso 1 1 calc R U . . .
C17 C 0.4652(3) 0.4572(7) 0.3617(3) 0.0393(8) Uani 1 1 d . U . . .
H17 H 0.431126 0.440862 0.412402 0.047 Uiso 1 1 calc R U . . .
C18 C 0.4482(4) 0.3899(7) 0.2074(3) 0.0410(10) Uani 1 1 d . U . . .
H18A H 0.486773 0.497515 0.202867 0.061 Uiso 1 1 calc R U . . .
H18B H 0.492715 0.288298 0.214644 0.061 Uiso 1 1 calc R U . . .
H18C H 0.401379 0.374749 0.156332 0.061 Uiso 1 1 calc R U . . .
C19 C 0.1635(5) 0.3491(14) 0.0394(3) 0.085(2) Uani 1 1 d . U . . .
H19A H 0.203557 0.456240 0.039735 0.127 Uiso 1 1 calc R U . . .
H19B H 0.206277 0.245488 0.039831 0.127 Uiso 1 1 calc R U . . .
H19C H 0.114862 0.347345 -0.011116 0.127 Uiso 1 1 calc R U . . .
C20 C 0.5632(3) 0.3545(8) 0.3762(3) 0.0480(9) Uani 1 1 d . U . . .
H20 H 0.597713 0.371075 0.325760 0.058 Uiso 1 1 calc R U . . .
C21 C 0.5486(5) 0.1573(9) 0.3879(4) 0.0678(19) Uani 1 1 d . U . . .
H21A H 0.505546 0.110271 0.339448 0.102 Uiso 1 1 calc R U . . .
H21B H 0.612655 0.097601 0.392950 0.102 Uiso 1 1 calc R U . . .
H21C H 0.518050 0.137197 0.438797 0.102 Uiso 1 1 calc R U . . .
C22 C 0.6299(4) 0.4255(10) 0.4516(3) 0.0555(10) Uani 1 1 d . U . . .
H22A H 0.603300 0.393127 0.503755 0.067 Uiso 1 1 calc R U . . .
H22B H 0.633489 0.555504 0.448520 0.067 Uiso 1 1 calc R U . . .
C23 C 0.7347(3) 0.3439(10) 0.4514(3) 0.0554(10) Uani 1 1 d . U . . .
H23A H 0.727207 0.219114 0.433962 0.067 Uiso 1 1 calc R U . . .
H23B H 0.768132 0.406259 0.409068 0.067 Uiso 1 1 calc R U . . .
C24 C 0.7978(3) 0.3519(8) 0.5316(3) 0.0427(9) Uani 1 1 d . U . . .
O6 O 0.1339(3) 0.3961(7) 0.4348(2) 0.0573(10) Uani 1 1 d G . . . .
H6C H 0.193306 0.379227 0.426498 0.086 Uiso 1 1 d G U . . .
H6D H 0.117645 0.492490 0.409916 0.086 Uiso 1 1 d G U . . .
O7 O -0.0415(3) 0.2264(10) 0.3881(3) 0.095(2) Uani 1 1 d G . . . .
H7A H -0.073144 0.258951 0.427494 0.142 Uiso 1 1 d G U . . .
H7B H 0.015963 0.202147 0.412389 0.142 Uiso 1 1 d G U . . .
N1A N 1.0268(7) 0.3270(14) 0.6416(8) 0.051(2) Uani 0.543(5) 1 d D U P A -1
H1AA H 0.975592 0.262425 0.615644 0.061 Uiso 0.543(5) 1 calc R U P A -1
H1AB H 1.022824 0.331668 0.697531 0.061 Uiso 0.543(5) 1 calc R U P A -1
H1AC H 1.023908 0.438156 0.620273 0.061 Uiso 0.543(5) 1 calc R U P A -1
C1A C 1.1219(6) 0.2433(18) 0.6277(9) 0.0789(18) Uani 0.543(5) 1 d D U P A -1
H1AD H 1.123554 0.235575 0.566554 0.095 Uiso 0.543(5) 1 calc R U P A -1
H1AE H 1.122390 0.121294 0.649466 0.095 Uiso 0.543(5) 1 calc R U P A -1
C2A C 1.2147(7) 0.3330(19) 0.6664(6) 0.0814(15) Uani 0.543(5) 1 d D U P A -1
H2AA H 1.269754 0.289048 0.637917 0.098 Uiso 0.543(5) 1 calc R U P A -1
H2AB H 1.207731 0.460464 0.654145 0.098 Uiso 0.543(5) 1 calc R U P A -1
C3A C 1.2440(8) 0.312(2) 0.7590(6) 0.0838(16) Uani 0.543(5) 1 d D U P A -1
H3AA H 1.189973 0.362034 0.787013 0.101 Uiso 0.543(5) 1 calc R U P A -1
H3AB H 1.246339 0.184443 0.771146 0.101 Uiso 0.543(5) 1 calc R U P A -1
C4A C 1.3388(8) 0.391(2) 0.8008(10) 0.0886(15) Uani 0.543(5) 1 d D U P A -1
H4AA H 1.365530 0.436722 0.750950 0.106 Uiso 0.543(5) 1 calc R U P A -1
H4AB H 1.312327 0.496151 0.826210 0.106 Uiso 0.543(5) 1 calc R U P A -1
C5A C 1.4332(8) 0.368(2) 0.8588(8) 0.0919(16) Uani 0.543(5) 1 d D U P A -1
H5AA H 1.421729 0.249862 0.881565 0.110 Uiso 0.543(5) 1 calc R U P A -1
H5AB H 1.479107 0.346148 0.817269 0.110 Uiso 0.543(5) 1 calc R U P A -1
C6A C 1.5044(8) 0.440(2) 0.9294(8) 0.0930(17) Uani 0.543(5) 1 d D U P A -1
H6AA H 1.462777 0.457697 0.974542 0.112 Uiso 0.543(5) 1 calc R U P A -1
H6AB H 1.518246 0.560264 0.909959 0.112 Uiso 0.543(5) 1 calc R U P A -1
C7A C 1.6017(8) 0.3835(19) 0.9759(10) 0.0932(19) Uani 0.543(5) 1 d D U P A -1
H7AA H 1.589278 0.292715 1.017416 0.112 Uiso 0.543(5) 1 calc R U P A -1
H7AB H 1.641030 0.327810 0.935722 0.112 Uiso 0.543(5) 1 calc R U P A -1
C8A C 1.6616(11) 0.529(2) 1.0207(12) 0.113(5) Uani 0.543(5) 1 d D U P A -1
H8AA H 1.723584 0.480065 1.049196 0.169 Uiso 0.543(5) 1 calc R U P A -1
H8AB H 1.676201 0.617736 0.980072 0.169 Uiso 0.543(5) 1 calc R U P A -1
H8AC H 1.624344 0.582570 1.061932 0.169 Uiso 0.543(5) 1 calc R U P A -1
N1B N 1.0207(8) 0.4104(18) 0.6519(9) 0.051(2) Uani 0.457(5) 1 d D U P A -2
H1BA H 0.979667 0.361021 0.609084 0.061 Uiso 0.457(5) 1 calc R U P A -2
H1BB H 0.995500 0.393989 0.700791 0.061 Uiso 0.457(5) 1 calc R U P A -2
H1BC H 1.026511 0.527835 0.642234 0.061 Uiso 0.457(5) 1 calc R U P A -2
C1B C 1.1198(7) 0.326(2) 0.6575(9) 0.0795(17) Uani 0.457(5) 1 d D U P A -2
H1BD H 1.147882 0.342598 0.604499 0.095 Uiso 0.457(5) 1 calc R U P A -2
H1BE H 1.114358 0.197908 0.667800 0.095 Uiso 0.457(5) 1 calc R U P A -2
C2B C 1.1852(7) 0.4106(18) 0.7285(9) 0.0819(16) Uani 0.457(5) 1 d D U P A -2
H2BA H 1.152050 0.404273 0.779513 0.098 Uiso 0.457(5) 1 calc R U P A -2
H2BB H 1.193115 0.536713 0.715210 0.098 Uiso 0.457(5) 1 calc R U P A -2
C3B C 1.2856(7) 0.3287(18) 0.7471(7) 0.0850(15) Uani 0.457(5) 1 d D U P A -2
H3BA H 1.278557 0.210979 0.772158 0.102 Uiso 0.457(5) 1 calc R U P A -2
H3BB H 1.312816 0.311522 0.693778 0.102 Uiso 0.457(5) 1 calc R U P A -2
C4B C 1.3577(8) 0.4346(17) 0.8052(9) 0.0893(16) Uani 0.457(5) 1 d D U P A -2
H4BA H 1.419107 0.448587 0.779527 0.107 Uiso 0.457(5) 1 calc R U P A -2
H4BB H 1.329749 0.553495 0.811288 0.107 Uiso 0.457(5) 1 calc R U P A -2
C5B C 1.3831(6) 0.355(2) 0.8906(6) 0.0911(16) Uani 0.457(5) 1 d D U P A -2
H5BA H 1.344391 0.245913 0.893632 0.109 Uiso 0.457(5) 1 calc R U P A -2
H5BB H 1.363047 0.438439 0.932645 0.109 Uiso 0.457(5) 1 calc R U P A -2
C6B C 1.4906(8) 0.313(2) 0.9133(8) 0.0934(17) Uani 0.457(5) 1 d D U P A -2
H6BA H 1.498730 0.183505 0.914367 0.112 Uiso 0.457(5) 1 calc R U P A -2
H6BB H 1.527262 0.359811 0.868992 0.112 Uiso 0.457(5) 1 calc R U P A -2
C7B C 1.5357(9) 0.386(3) 0.9960(8) 0.0939(18) Uani 0.457(5) 1 d D U P A -2
H7BA H 1.498643 0.340448 1.040195 0.113 Uiso 0.457(5) 1 calc R U P A -2
H7BB H 1.528067 0.516003 0.994710 0.113 Uiso 0.457(5) 1 calc R U P A -2
C8B C 1.6429(9) 0.343(4) 1.0191(12) 0.117(6) Uani 0.457(5) 1 d D U P A -2
H8BA H 1.666833 0.395095 1.073666 0.176 Uiso 0.457(5) 1 calc R U P A -2
H8BB H 1.651190 0.214784 1.022161 0.176 Uiso 0.457(5) 1 calc R U P A -2
H8BC H 1.680661 0.390614 0.976606 0.176 Uiso 0.457(5) 1 calc R U P A -2

loop_
_atom_site_aniso_label
_atom_site_aniso_U_11
_atom_site_aniso_U_22
_atom_site_aniso_U_33
_atom_site_aniso_U_23
_atom_site_aniso_U_13
_atom_site_aniso_U_12
O1 0.050(2) 0.313(11) 0.075(3) -0.061(5) 0.020(2) -0.029(4)
O2 0.054(2) 0.130(4) 0.0403(17) 0.027(2) 0.0139(15) 0.062(3)
O3 0.0537(17) 0.045(2) 0.0266(13) 0.0027(13) 0.0098(12) -0.0130(16)
O4 0.0489(17) 0.049(2) 0.0484(18) -0.0199(16) 0.0201(14) -0.0041(15)
O5 0.058(2) 0.053(2) 0.0527(18) -0.0014(17) 0.0274(16) 0.0089(18)
C1 0.069(2) 0.127(3) 0.0386(17) -0.015(2) 0.0039(17) -0.001(2)
C2 0.071(2) 0.134(3) 0.0436(18) -0.017(2) 0.0039(18) -0.004(2)
C3 0.071(2) 0.136(3) 0.0430(18) -0.014(2) 0.0021(18) -0.001(2)
C4 0.067(2) 0.130(3) 0.0385(18) -0.005(2) 0.0030(18) 0.008(2)
C5 0.0643(18) 0.118(2) 0.0354(15) -0.0005(17) 0.0024(15) 0.0119(18)
C6 0.063(2) 0.109(3) 0.0337(17) 0.0100(19) 0.0057(16) 0.023(2)
C7 0.0564(19) 0.097(2) 0.0328(16) 0.0154(18) 0.0093(15) 0.0220(19)
C8 0.0487(15) 0.0835(19) 0.0302(14) 0.0113(15) 0.0135(13) 0.0168(16)
C9 0.0517(15) 0.089(2) 0.0264(13) 0.0054(15) 0.0105(13) 0.0069(16)
C10 0.0614(17) 0.113(2) 0.0319(15) -0.0034(17) 0.0057(14) 0.0057(18)
C11 0.0510(17) 0.072(2) 0.0286(15) 0.0050(16) 0.0086(14) 0.0002(17)
C12 0.0442(16) 0.0527(19) 0.0283(14) 0.0059(15) 0.0107(13) 0.0054(16)
C13 0.0388(14) 0.0451(16) 0.0346(14) 0.0088(13) 0.0161(12) 0.0114(14)
C14 0.0415(14) 0.0434(16) 0.0368(14) 0.0104(13) 0.0180(12) 0.0166(14)
C15 0.0444(16) 0.0371(18) 0.0492(16) 0.0133(15) 0.0222(14) 0.0137(15)
C16 0.0425(16) 0.0387(18) 0.0505(17) 0.0078(15) 0.0209(14) 0.0067(15)
C17 0.0347(14) 0.0439(16) 0.0429(15) 0.0063(13) 0.0191(12) 0.0120(13)
C18 0.051(2) 0.033(2) 0.044(2) 0.0093(19) 0.0245(19) 0.015(2)
C19 0.092(4) 0.136(7) 0.028(2) -0.004(3) 0.009(3) 0.017(5)
C20 0.0370(16) 0.061(2) 0.0494(17) 0.0047(16) 0.0174(14) 0.0159(16)
C21 0.098(4) 0.053(4) 0.057(3) 0.026(3) 0.026(3) 0.052(3)
C22 0.0405(17) 0.073(2) 0.0558(19) -0.0028(18) 0.0151(15) 0.0102(17)
C23 0.0400(17) 0.073(2) 0.0554(19) -0.0080(18) 0.0129(15) 0.0062(17)
C24 0.0282(16) 0.058(2) 0.0443(19) -0.0124(18) 0.0125(14) -0.0064(17)
O6 0.053(2) 0.064(3) 0.059(2) 0.0026(19) 0.0227(17) -0.0091(18)
O7 0.066(2) 0.169(6) 0.055(2) -0.066(3) 0.0317(19) -0.040(3)
N1A 0.045(3) 0.051(7) 0.058(4) 0.014(5) 0.010(2) 0.003(4)
C1A 0.048(3) 0.086(4) 0.106(4) 0.029(3) 0.026(3) 0.014(3)
C2A 0.052(2) 0.088(4) 0.108(3) 0.027(3) 0.025(2) 0.013(3)
C3A 0.056(2) 0.090(4) 0.110(3) 0.026(3) 0.026(2) 0.011(3)
C4A 0.063(2) 0.092(4) 0.114(3) 0.026(3) 0.023(2) 0.009(3)
C5A 0.068(3) 0.094(4) 0.116(3) 0.025(3) 0.021(2) 0.009(3)
C6A 0.070(3) 0.094(4) 0.117(4) 0.025(3) 0.020(3) 0.008(3)
C7A 0.070(3) 0.095(4) 0.117(4) 0.026(4) 0.019(3) 0.009(3)
C8A 0.068(8) 0.158(14) 0.114(11) -0.031(11) 0.017(8) 0.012(10)
N1B 0.045(3) 0.051(7) 0.058(4) 0.014(5) 0.010(2) 0.003(4)
C1B 0.050(2) 0.087(4) 0.106(4) 0.027(3) 0.026(3) 0.014(3)
C2B 0.053(2) 0.088(4) 0.108(3) 0.027(3) 0.025(2) 0.012(3)
C3B 0.057(2) 0.090(4) 0.111(3) 0.026(3) 0.024(2) 0.011(3)
C4B 0.064(3) 0.093(4) 0.114(3) 0.026(3) 0.023(2) 0.009(3)
C5B 0.067(3) 0.094(4) 0.115(3) 0.026(3) 0.022(2) 0.009(3)
C6B 0.070(3) 0.095(4) 0.117(4) 0.025(3) 0.020(3) 0.009(3)
C7B 0.071(3) 0.095(4) 0.118(4) 0.025(3) 0.019(3) 0.008(3)
C8B 0.062(8) 0.144(13) 0.144(12) 0.017(12) 0.006(9) -0.012(10)

loop_
_atom_type_symbol
_atom_type_description
_atom_type_scat_dispersion_real
_atom_type_scat_dispersion_imag
_atom_type_scat_source
C C 0.0181 0.0091 'International Tables Vol C Tables 4.2.6.8 and 6.1.1.4'
H H 0.0000 0.0000 'International Tables Vol C Tables 4.2.6.8 and 6.1.1.4'
N N 0.0311 0.0180 'International Tables Vol C Tables 4.2.6.8 and 6.1.1.4'
O O 0.0492 0.0322 'International Tables Vol C Tables 4.2.6.8 and 6.1.1.4'

loop_
_geom_angle_atom_site_label_1
_geom_angle_atom_site_label_2
_geom_angle_atom_site_label_3
_geom_angle
_geom_angle_site_symmetry_1
_geom_angle_site_symmetry_3
C3 O1 H1 109.0 . .
C7 O2 H2 109.5 . .
C12 O3 H3 109.5 . .
H1A C1 H1B 107.5 . .
C2 C1 H1A 108.5 . .
C2 C1 H1B 108.5 . .
C2 C1 C10 114.9(6) . .
C10 C1 H1A 108.5 . .
C10 C1 H1B 108.5 . .
C1 C2 H2A 109.3 . .
C1 C2 H2B 109.3 . .
H2A C2 H2B 107.9 . .
C3 C2 C1 111.7(7) . .
C3 C2 H2A 109.3 . .
C3 C2 H2B 109.3 . .
O1 C3 C2 116.9(8) . .
O1 C3 H3A 106.6 . .
O1 C3 C4 108.9(7) . .
C2 C3 H3A 106.6 . .
C2 C3 C4 110.5(6) . .
C4 C3 H3A 106.6 . .
C3 C4 H4A 109.5 . .
C3 C4 H4B 109.5 . .
H4A C4 H4B 108.1 . .
C5 C4 C3 110.5(7) . .
C5 C4 H4A 109.5 . .
C5 C4 H4B 109.5 . .
C4 C5 H5 106.7 . .
C4 C5 C10 117.0(6) . .
C6 C5 C4 109.3(6) . .
C6 C5 H5 106.7 . .
C6 C5 C10 110.0(6) . .
C10 C5 H5 106.7 . .
C5 C6 H6A 107.8 . .
C5 C6 H6B 107.8 . .
C5 C6 C7 118.0(5) . .
H6A C6 H6B 107.1 . .
C7 C6 H6A 107.8 . .
C7 C6 H6B 107.8 . .
O2 C7 C6 107.5(4) . .
O2 C7 H7 108.7 . .
O2 C7 C8 113.5(4) . .
C6 C7 H7 108.7 . .
C8 C7 C6 109.7(6) . .
C8 C7 H7 108.7 . .
C7 C8 H8 106.9 . .
C7 C8 C9 111.0(5) . .
C7 C8 C14 114.1(5) . .
C9 C8 H8 106.9 . .
C14 C8 H8 106.9 . .
C14 C8 C9 110.6(4) . .
C8 C9 H9 105.6 . .
C8 C9 C10 113.5(5) . .
C10 C9 H9 105.6 . .
C11 C9 C8 113.6(4) . .
C11 C9 H9 105.6 . .
C11 C9 C10 112.0(5) . .
C1 C10 C5 104.9(5) . .
C1 C10 C9 115.8(6) . .
C1 C10 C19 108.0(6) . .
C5 C10 C9 108.3(5) . .
C5 C10 C19 109.9(6) . .
C19 C10 C9 109.7(5) . .
C9 C11 H11A 108.6 . .
C9 C11 H11B 108.6 . .
C9 C11 C12 114.8(5) . .
H11A C11 H11B 107.5 . .
C12 C11 H11A 108.6 . .
C12 C11 H11B 108.6 . .
O3 C12 C11 110.8(4) . .
O3 C12 H12 108.3 . .
O3 C12 C13 109.9(4) . .
C11 C12 H12 108.3 . .
C11 C12 C13 111.3(4) . .
C13 C12 H12 108.3 . .
C12 C13 C14 108.0(4) . .
C12 C13 C17 116.6(3) . .
C12 C13 C18 110.0(4) . .
C14 C13 C17 101.3(4) . .
C14 C13 C18 112.2(4) . .
C18 C13 C17 108.5(3) . .
C8 C14 C13 112.7(4) . .
C8 C14 H14 106.9 . .
C13 C14 H14 106.9 . .
C15 C14 C8 118.7(4) . .
C15 C14 C13 104.1(4) . .
C15 C14 H14 106.9 . .
C14 C15 H15A 110.8 . .
C14 C15 H15B 110.8 . .
C14 C15 C16 104.8(4) . .
H15A C15 H15B 108.9 . .
C16 C15 H15A 110.8 . .
C16 C15 H15B 110.8 . .
C15 C16 H16A 110.4 . .
C15 C16 H16B 110.4 . .
C15 C16 C17 106.6(4) . .
H16A C16 H16B 108.6 . .
C17 C16 H16A 110.4 . .
C17 C16 H16B 110.4 . .
C13 C17 C16 102.3(4) . .
C13 C17 H17 107.7 . .
C16 C17 H17 107.7 . .
C20 C17 C13 116.8(4) . .
C20 C17 C16 114.2(4) . .
C20 C17 H17 107.7 . .
C13 C18 H18A 109.5 . .
C13 C18 H18B 109.5 . .
C13 C18 H18C 109.5 . .
H18A C18 H18B 109.5 . .
H18A C18 H18C 109.5 . .
H18B C18 H18C 109.5 . .
C10 C19 H19A 109.5 . .
C10 C19 H19B 109.5 . .
C10 C19 H19C 109.5 . .
H19A C19 H19B 109.5 . .
H19A C19 H19C 109.5 . .
H19B C19 H19C 109.5 . .
C17 C20 H20 107.9 . .
C21 C20 C17 113.0(5) . .
C21 C20 H20 107.9 . .
C22 C20 C17 111.0(4) . .
C22 C20 H20 107.9 . .
C22 C20 C21 108.9(5) . .
C20 C21 H21A 109.5 . .
C20 C21 H21B 109.5 . .
C20 C21 H21C 109.5 . .
H21A C21 H21B 109.5 . .
H21A C21 H21C 109.5 . .
H21B C21 H21C 109.5 . .
C20 C22 H22A 110.1 . .
C20 C22 H22B 110.1 . .
C20 C22 C23 108.2(4) . .
H22A C22 H22B 108.4 . .
C23 C22 H22A 110.1 . .
C23 C22 H22B 110.1 . .
C22 C23 H23A 108.6 . .
C22 C23 H23B 108.6 . .
H23A C23 H23B 107.6 . .
C24 C23 C22 114.7(4) . .
C24 C23 H23A 108.6 . .
C24 C23 H23B 108.6 . .
O4 C24 O5 124.0(5) . .
O4 C24 C23 125.4(4) . .
O5 C24 C23 109.4(4) . .
H6C O6 H6D 104.5 . .
H7A O7 H7B 104.5 . .
H1AA N1A H1AB 109.5 . .
H1AA N1A H1AC 109.5 . .
H1AB N1A H1AC 109.5 . .
C1A N1A H1AA 109.5 . .
C1A N1A H1AB 109.5 . .
C1A N1A H1AC 109.5 . .
N1A C1A H1AD 108.1 . .
N1A C1A H1AE 108.1 . .
N1A C1A C2A 116.7(11) . .
H1AD C1A H1AE 107.3 . .
C2A C1A H1AD 108.1 . .
C2A C1A H1AE 108.1 . .
C1A C2A H2AA 107.9 . .
C1A C2A H2AB 107.9 . .
H2AA C2A H2AB 107.2 . .
C3A C2A C1A 117.8(10) . .
C3A C2A H2AA 107.9 . .
C3A C2A H2AB 107.9 . .
C2A C3A H3AA 107.2 . .
C2A C3A H3AB 107.2 . .
H3AA C3A H3AB 106.9 . .
C4A C3A C2A 120.4(10) . .
C4A C3A H3AA 107.2 . .
C4A C3A H3AB 107.2 . .
C3A C4A H4AA 99.5 . .
C3A C4A H4AB 99.5 . .
H4AA C4A H4AB 104.1 . .
C5A C4A C3A 148.8(14) . .
C5A C4A H4AA 99.5 . .
C5A C4A H4AB 99.5 . .
C4A C5A H5AA 99.7 . .
C4A C5A H5AB 99.7 . .
H5AA C5A H5AB 104.1 . .
C6A C5A C4A 148.2(14) . .
C6A C5A H5AA 99.7 . .
C6A C5A H5AB 99.7 . .
C5A C6A H6AA 103.2 . .
C5A C6A H6AB 103.2 . .
C5A C6A C7A 135.8(12) . .
H6AA C6A H6AB 105.2 . .
C7A C6A H6AA 103.2 . .
C7A C6A H6AB 103.2 . .
C6A C7A H7AA 108.5 . .
C6A C7A H7AB 108.5 . .
H7AA C7A H7AB 107.5 . .
C8A C7A C6A 114.9(12) . .
C8A C7A H7AA 108.5 . .
C8A C7A H7AB 108.5 . .
C7A C8A H8AA 109.5 . .
C7A C8A H8AB 109.5 . .
C7A C8A H8AC 109.5 . .
H8AA C8A H8AB 109.5 . .
H8AA C8A H8AC 109.5 . .
H8AB C8A H8AC 109.5 . .
H1BA N1B H1BB 109.5 . .
H1BA N1B H1BC 109.5 . .
H1BB N1B H1BC 109.5 . .
C1B N1B H1BA 109.5 . .
C1B N1B H1BB 109.5 . .
C1B N1B H1BC 109.5 . .
N1B C1B H1BD 110.1 . .
N1B C1B H1BE 110.1 . .
N1B C1B C2B 107.8(10) . .
H1BD C1B H1BE 108.5 . .
C2B C1B H1BD 110.1 . .
C2B C1B H1BE 110.1 . .
C1B C2B H2BA 108.7 . .
C1B C2B H2BB 108.7 . .
C1B C2B C3B 114.2(4) . .
H2BA C2B H2BB 107.6 . .
C3B C2B H2BA 108.7 . .
C3B C2B H2BB 108.7 . .
C2B C3B H3BA 108.7 . .
C2B C3B H3BB 108.7 . .
H3BA C3B H3BB 107.6 . .
C4B C3B C2B 114.2(4) . .
C4B C3B H3BA 108.7 . .
C4B C3B H3BB 108.7 . .
C3B C4B H4BA 108.7 . .
C3B C4B H4BB 108.7 . .
H4BA C4B H4BB 107.6 . .
C5B C4B C3B 114.3(4) . .
C5B C4B H4BA 108.7 . .
C5B C4B H4BB 108.7 . .
C4B C5B H5BA 108.7 . .
C4B C5B H5BB 108.7 . .
C4B C5B C6B 114.2(4) . .
H5BA C5B H5BB 107.6 . .
C6B C5B H5BA 108.7 . .
C6B C5B H5BB 108.7 . .
C5B C6B H6BA 108.7 . .
C5B C6B H6BB 108.7 . .
H6BA C6B H6BB 107.6 . .
C7B C6B C5B 114.2(4) . .
C7B C6B H6BA 108.7 . .
C7B C6B H6BB 108.7 . .
C6B C7B H7BA 108.7 . .
C6B C7B H7BB 108.7 . .
C6B C7B C8B 114.3(5) . .
H7BA C7B H7BB 107.6 . .
C8B C7B H7BA 108.7 . .
C8B C7B H7BB 108.7 . .
C7B C8B H8BA 109.5 . .
C7B C8B H8BB 109.5 . .
C7B C8B H8BC 109.5 . .
H8BA C8B H8BB 109.5 . .
H8BA C8B H8BC 109.5 . .
H8BB C8B H8BC 109.5 . .

loop_
_geom_bond_atom_site_label_1
_geom_bond_atom_site_label_2
_geom_bond_distance
_geom_bond_site_symmetry_2
O1 H1 0.9801 .
O1 C3 1.412(8) .
O2 H2 0.8400 .
O2 C7 1.445(6) .
O3 H3 0.8400 .
O3 C12 1.432(5) .
O4 C24 1.235(5) .
O5 C24 1.260(6) .
C1 H1A 0.9900 .
C1 H1B 0.9900 .
C1 C2 1.507(9) .
C1 C10 1.508(11) .
C2 H2A 0.9900 .
C2 H2B 0.9900 .
C2 C3 1.507(12) .
C3 H3A 1.0000 .
C3 C4 1.535(13) .
C4 H4A 0.9900 .
C4 H4B 0.9900 .
C4 C5 1.502(9) .
C5 H5 1.0000 .
C5 C6 1.482(12) .
C5 C10 1.518(10) .
C6 H6A 0.9900 .
C6 H6B 0.9900 .
C6 C7 1.605(8) .
C7 H7 1.0000 .
C7 C8 1.500(8) .
C8 H8 1.0000 .
C8 C9 1.565(9) .
C8 C14 1.516(7) .
C9 H9 1.0000 .
C9 C10 1.565(7) .
C9 C11 1.492(8) .
C10 C19 1.564(7) .
C11 H11A 0.9900 .
C11 H11B 0.9900 .
C11 C12 1.520(6) .
C12 H12 1.0000 .
C12 C13 1.524(7) .
C13 C14 1.540(6) .
C13 C17 1.560(7) .
C13 C18 1.544(5) .
C14 H14 1.0000 .
C14 C15 1.502(7) .
C15 H15A 0.9900 .
C15 H15B 0.9900 .
C15 C16 1.557(7) .
C16 H16A 0.9900 .
C16 H16B 0.9900 .
C16 C17 1.565(7) .
C17 H17 1.0000 .
C17 C20 1.540(6) .
C18 H18A 0.9800 .
C18 H18B 0.9800 .
C18 H18C 0.9800 .
C19 H19A 0.9800 .
C19 H19B 0.9800 .
C19 H19C 0.9800 .
C20 H20 1.0000 .
C20 C21 1.526(9) .
C20 C22 1.517(8) .
C21 H21A 0.9800 .
C21 H21B 0.9800 .
C21 H21C 0.9800 .
C22 H22A 0.9900 .
C22 H22B 0.9900 .
C22 C23 1.562(7) .
C23 H23A 0.9900 .
C23 H23B 0.9900 .
C23 C24 1.457(7) .
O6 H6C 0.8503 .
O6 H6D 0.8500 .
O7 H7A 0.8501 .
O7 H7B 0.8500 .
N1A H1AA 0.9100 .
N1A H1AB 0.9100 .
N1A H1AC 0.9100 .
N1A C1A 1.490(11) .
C1A H1AD 0.9900 .
C1A H1AE 0.9900 .
C1A C2A 1.501(3) .
C2A H2AA 0.9900 .
C2A H2AB 0.9900 .
C2A C3A 1.501(3) .
C3A H3AA 0.9900 .
C3A H3AB 0.9900 .
C3A C4A 1.501(3) .
C4A H4AA 0.9900 .
C4A H4AB 0.9900 .
C4A C5A 1.499(3) .
C5A H5AA 0.9900 .
C5A H5AB 0.9900 .
C5A C6A 1.499(3) .
C6A H6AA 0.9900 .
C6A H6AB 0.9900 .
C6A C7A 1.500(3) .
C7A H7AA 0.9900 .
C7A H7AB 0.9900 .
C7A C8A 1.499(3) .
C8A H8AA 0.9800 .
C8A H8AB 0.9800 .
C8A H8AC 0.9800 .
N1B H1BA 0.9100 .
N1B H1BB 0.9100 .
N1B H1BC 0.9100 .
N1B C1B 1.491(11) .
C1B H1BD 0.9900 .
C1B H1BE 0.9900 .
C1B C2B 1.500(3) .
C2B H2BA 0.9900 .
C2B H2BB 0.9900 .
C2B C3B 1.500(3) .
C3B H3BA 0.9900 .
C3B H3BB 0.9900 .
C3B C4B 1.500(3) .
C4B H4BA 0.9900 .
C4B H4BB 0.9900 .
C4B C5B 1.500(3) .
C5B H5BA 0.9900 .
C5B H5BB 0.9900 .
C5B C6B 1.501(3) .
C6B H6BA 0.9900 .
C6B H6BB 0.9900 .
C6B C7B 1.499(3) .
C7B H7BA 0.9900 .
C7B H7BB 0.9900 .
C7B C8B 1.500(3) .
C8B H8BA 0.9800 .
C8B H8BB 0.9800 .
C8B H8BC 0.9800 .

loop_
_geom_hbond_atom_site_label_D
_geom_hbond_atom_site_label_H
_geom_hbond_atom_site_label_A
_geom_hbond_distance_DH
_geom_hbond_distance_HA
_geom_hbond_distance_DA
_geom_hbond_angle_DHA
_geom_hbond_site_symmetry_A
_geom_hbond_publ_flag
O1 H1 O7 0.98 1.83 2.809(9) 172.7 . yes
O2 H2 O4 0.84 1.97 2.768(6) 157.6 2_656 yes
O3 H3 O4 0.84 1.89 2.732(5) 178.7 2_646 yes
N1A H1AA O5 0.91 1.84 2.635(12) 144.0 . yes
N1A H1AB O2 0.91 2.31 2.810(11) 114.5 2_646 yes
N1A H1AC O7 0.91 2.21 3.080(13) 160.5 2_656 yes
N1B H1BA O5 0.91 1.96 2.867(15) 170.9 . yes
N1B H1BB O2 0.91 2.17 2.866(13) 133.2 2_646 yes
N1B H1BC O7 0.91 1.61 2.510(15) 171.3 2_656 yes

loop_
_geom_torsion_atom_site_label_1
_geom_torsion_atom_site_label_2
_geom_torsion_atom_site_label_3
_geom_torsion_atom_site_label_4
_geom_torsion
_geom_torsion_site_symmetry_1
_geom_torsion_site_symmetry_2
_geom_torsion_site_symmetry_3
_geom_torsion_site_symmetry_4
O1 C3 C4 C5 -179.7(6) . . . .
O2 C7 C8 C9 73.2(6) . . . .
O2 C7 C8 C14 -52.5(7) . . . .
O3 C12 C13 C14 -65.1(4) . . . .
O3 C12 C13 C17 48.0(5) . . . .
O3 C12 C13 C18 172.0(3) . . . .
C1 C2 C3 O1 -178.1(6) . . . .
C1 C2 C3 C4 -52.8(7) . . . .
C2 C1 C10 C5 -55.3(7) . . . .
C2 C1 C10 C9 64.1(8) . . . .
C2 C1 C10 C19 -172.5(6) . . . .
C2 C3 C4 C5 50.6(7) . . . .
C3 C4 C5 C6 179.3(5) . . . .
C3 C4 C5 C10 -54.9(8) . . . .
C4 C5 C6 C7 76.0(7) . . . .
C4 C5 C10 C1 54.8(7) . . . .
C4 C5 C10 C9 -69.4(8) . . . .
C4 C5 C10 C19 170.7(6) . . . .
C5 C6 C7 O2 -74.7(7) . . . .
C5 C6 C7 C8 49.2(7) . . . .
C6 C5 C10 C1 -179.7(5) . . . .
C6 C5 C10 C9 56.0(6) . . . .
C6 C5 C10 C19 -63.9(6) . . . .
C6 C7 C8 C9 -47.0(5) . . . .
C6 C7 C8 C14 -172.8(4) . . . .
C7 C8 C9 C10 56.6(5) . . . .
C7 C8 C9 C11 -173.9(4) . . . .
C7 C8 C14 C13 -179.5(4) . . . .
C7 C8 C14 C15 -57.6(6) . . . .
C8 C9 C10 C1 -177.2(5) . . . .
C8 C9 C10 C5 -59.7(6) . . . .
C8 C9 C10 C19 60.3(7) . . . .
C8 C9 C11 C12 46.3(5) . . . .
C8 C14 C15 C16 -159.8(4) . . . .
C9 C8 C14 C13 54.5(5) . . . .
C9 C8 C14 C15 176.5(4) . . . .
C9 C11 C12 O3 69.6(6) . . . .
C9 C11 C12 C13 -53.0(5) . . . .
C10 C1 C2 C3 58.3(8) . . . .
C10 C5 C6 C7 -53.7(6) . . . .
C10 C9 C11 C12 176.5(4) . . . .
C11 C9 C10 C1 52.5(6) . . . .
C11 C9 C10 C5 170.0(5) . . . .
C11 C9 C10 C19 -70.0(7) . . . .
C11 C12 C13 C14 58.0(5) . . . .
C11 C12 C13 C17 171.1(4) . . . .
C11 C12 C13 C18 -64.8(5) . . . .
C12 C13 C14 C8 -60.9(5) . . . .
C12 C13 C14 C15 169.1(3) . . . .
C12 C13 C17 C16 -156.4(4) . . . .
C12 C13 C17 C20 78.1(5) . . . .
C13 C14 C15 C16 -33.6(4) . . . .
C13 C17 C20 C21 -60.1(5) . . . .
C13 C17 C20 C22 177.2(4) . . . .
C14 C8 C9 C10 -175.7(4) . . . .
C14 C8 C9 C11 -46.3(5) . . . .
C14 C13 C17 C16 -39.5(4) . . . .
C14 C13 C17 C20 -165.0(4) . . . .
C14 C15 C16 C17 8.2(4) . . . .
C15 C16 C17 C13 19.7(4) . . . .
C15 C16 C17 C20 146.9(4) . . . .
C16 C17 C20 C21 -179.4(4) . . . .
C16 C17 C20 C22 57.9(5) . . . .
C17 C13 C14 C8 176.1(4) . . . .
C17 C13 C14 C15 46.1(4) . . . .
C17 C20 C22 C23 -168.2(4) . . . .
C18 C13 C14 C8 60.5(5) . . . .
C18 C13 C14 C15 -69.4(5) . . . .
C18 C13 C17 C16 78.8(4) . . . .
C18 C13 C17 C20 -46.7(5) . . . .
C20 C22 C23 C24 -161.1(5) . . . .
C21 C20 C22 C23 66.8(6) . . . .
C22 C23 C24 O4 2.9(9) . . . .
C22 C23 C24 O5 170.7(5) . . . .
N1A C1A C2A C3A 76.0(17) . . . .
C1A C2A C3A C4A 176.7(14) . . . .
C2A C3A C4A C5A -131(3) . . . .
C3A C4A C5A C6A -135(3) . . . .
C4A C5A C6A C7A -178(2) . . . .
C5A C6A C7A C8A 158.9(18) . . . .
N1B C1B C2B C3B 175.0(13) . . . .
C1B C2B C3B C4B 167.9(12) . . . .
C2B C3B C4B C5B 109.4(12) . . . .
C3B C4B C5B C6B 119.5(8) . . . .
C4B C5B C6B C7B 128.5(14) . . . .
C5B C6B C7B C8B 179.5(15) . . . .

_cod_database_fobs_code 4519429
